data_1534510
loop_
_publ_author_name
'Alizadeh, M.H.'
'Mohammadi Zonoz, F.'
'Razavi, H.'
'Mohammadi, M.R.'

_publ_section_title
;
 Synthesis, single-crystal structural determination and solution
 characterization of a new sandwich-type cadmium - containing
 heteropolytungstate
;
_journal_name_full Polyhedron
_journal_page_first 933
_journal_page_last 939
_journal_volume 22
_journal_year 2003
_chemical_formula_sum 'Cd4 H98 N10 O97 P2 W18'
_chemical_name_systematic '(N H4)10 (P2 W18 Cd4 (H2 O)2 O68) (H2 O)27'
_space_group_IT_number 14
_symmetry_space_group_name_Hall '-P 2yn'
_symmetry_space_group_name_H-M 'P 1 21/n 1'
_cell_angle_alpha 90
_cell_angle_beta 95.917
_cell_angle_gamma 90
_cell_formula_units_Z 2
_cell_length_a 13.113
_cell_length_b 20.098
_cell_length_c 16.278
_cell_volume 4267.131
_citation_journal_id_ASTM PLYHDE
_cod_data_source_file Alizadeh_PLYHDE_2003_699.cif
_cod_data_source_block H98Cd4N10O97P2W18
_cod_original_sg_symbol_Hall '-P 2ybc (x-z,y,z)'
_cod_original_formula_sum 'H98 Cd4 N10 O97 P2 W18'
_cod_database_code 1534510

loop_
_symmetry_equiv_pos_as_xyz
x,y,z
-x+1/2,y+1/2,-z+1/2
-x,-y,-z
x-1/2,-y-1/2,z-1/2

loop_
_atom_site_label
_atom_site_type_symbol
_atom_site_fract_x
_atom_site_fract_y
_atom_site_fract_z
_atom_site_occupancy
_atom_site_U_iso_or_equiv
O13 O-2 0.734 -0.0276 1.1389 1 0.0
O6 O-2 0.2284 0.2601 0.83 1 0.0
P1 P+5 0.52544 0.08499 0.85125 1 0.0
O26 O-2 0.3967 0.2443 0.738 1 0.0
O9 O-2 0.8121 -0.0977 0.8453 1 0.0
N4 N-3 0.3115 0.0826 0.3823 1 0.0
O32 O-2 0.2905 0.1353 0.7699 1 0.0
O43 O-2 0.1914 0.2517 1.0272 1 0.0
O12 O-2 0.5009 0.1598 0.8388 1 0.0
O37 O-2 0 0 0 1 0.0
O18 O-2 0.5575 0.2055 1.0086 1 0.0
N5 N-3 0.1985 0.0268 0.5089 1 0.0
O25 O-2 0.655 0.1812 0.7115 1 0.0
O30 O-2 0.3259 -0.047 0.74 1 0.0
Cd1 Cd+2 0.43421 0.13841 1.04104 1 0.0
W4 W+6 0.46718 -0.07322 0.75981 1 0.0
O22 O-2 0.6138 0.0632 0.6523 1 0.0
O42 O-2 0.0811 -0.0865 0.8253 1 0.0
O49 O-2 -0.0677 -0.0647 0.6816 1 0.0
O16 O-2 0.4545 -0.081 0.8693 1 0.0
N1 N-3 0.0935 0.2817 0.899 1 0.0
O21 O-2 0.4705 0.1512 0.6517 1 0.0
N3 N-3 0.37 0.4022 0.9017 1 0.0
O7 O-2 0.6215 0.3282 0.9587 1 0.0
O17 O-2 0.3269 0.1656 0.9327 1 0.0
W7 W+6 0.57773 0.252396 0.91989 1 0.0
W2 W+6 0.5266 0.229413 0.70876 1 0.0
O1 O-2 0.4582 0.0629 0.5203 1 0.0
W8 W+6 0.78097 0.126902 0.92543 1 0.0
O24 O-2 0.3315 0.0579 0.6459 1 0.0
O34 O-2 0.7047 0.2052 0.9062 1 0.0
Cd2 Cd+2 0.6252 0.01727 1.04225 1 0.0
O44 O-2 0.9418 0.2936 0.9635 1 0.0
W9 W+6 0.7308 -0.031013 0.84958 1 0.0
O2 O-2 0.5352 0.2819 0.627 1 0.0
O38 O-2 0.1254 0.1172 0.9507 1 0.0
O33 O-2 0.4358 0.2708 0.8933 1 0.0
O23 O-2 0.4775 -0.032 0.6501 1 0.0
O29 O-2 0.7683 0.0141 0.7465 1 0.0
O8 O-2 0.8968 0.1564 0.9697 1 0.0
O5 O-2 0.1483 0.0332 0.7131 1 0.0
O31 O-2 0.6113 -0.061 0.7803 1 0.0
O39 O-2 0.5291 0.3131 1.1568 1 0.0
N2 N-3 0.9951 0.0581 0.5696 1 0.0
O47 O-2 0.7367 0.1754 1.1622 1 0.0
O35 O-2 0.8178 0.0337 0.9063 1 0.0
O19 O-2 0.7182 0.1027 1.0121 1 0.0
O41 O-2 0.7316 0.3072 1.1089 1 0.0
O15 O-2 0.5001 0.0624 0.9379 1 0.0
W3 W+6 0.73333 0.10207 0.71287 1 0.0
O46 O-2 0.3104 0.2052 1.2887 1 0.0
O3 O-2 0.8099 0.1143 0.6357 1 0.0
O48 O-2 1.0447 0.0612 0.4466 1 0.0
O45 O-2 0.01 0.1988 0.8226 1 0.0
O4 O-2 0.4592 -0.1543 0.7276 1 0.0
O27 O-2 0.5847 0.2771 0.7988 1 0.0
W1 W+6 0.46934 0.06007 0.62545 1 0.0
O14 O-2 0.6387 0.0744 0.8419 1 0.0
W6 W+6 0.33501 0.20952 0.83848 1 0.0
O20 O-2 0.6658 -0.0485 0.941 1 0.0
O40 O-2 0.3318 -0.1079 0.5381 1 0.0
O28 O-2 0.8126 0.1345 0.8072 1 0.0
W5 W+6 0.27349 0.04178 0.75473 1 0.0
O36 O-2 0.5238 0.3875 0.5674 1 0.0
O10 O-2 0.4618 0.0449 0.7842 1 0.0
O11 O-2 0.373 0.2211 1.1213 1 0.0
